data_7209013
loop_
_publ_author_name
'Jacobs, Tia'
'Barbour, Leonard J.'

_publ_section_title
;
 Solvent diffusion and binding in a &#x2018;nonporous&#x2019; molecular
 crystal
;
_journal_issue 8
_journal_name_full CrystEngComm
_journal_page_first 1512
_journal_paper_doi 10.1039/c2ce26404h
_journal_volume 15
_journal_year 2013
_chemical_formula_moiety 'C44 H44 Cd2 I4 N8'
_chemical_formula_sum 'C44 H44 Cd2 I4 N8'
_chemical_formula_weight 1417.27
_chemical_name_common 3_vac
_chemical_name_systematic
;
?
;
_space_group_IT_number 12
_symmetry_cell_setting monoclinic
_symmetry_space_group_name_Hall '-C 2y'
_symmetry_space_group_name_H-M 'C 1 2/m 1'
_atom_sites_solution_hydrogens geom
_atom_sites_solution_primary direct
_atom_sites_solution_secondary difmap
_audit_creation_method SHELXL-97
_cell_angle_alpha 90.00
_cell_angle_beta 113.628(2)
_cell_angle_gamma 90.00
_cell_formula_units_Z 2
_cell_length_a 18.081(2)
_cell_length_b 16.3388(18)
_cell_length_c 9.3220(10)
_cell_measurement_reflns_used 3760
_cell_measurement_temperature 295(2)
_cell_measurement_theta_max 28.23
_cell_measurement_theta_min 2.46
_cell_volume 2523.1(5)
_computing_cell_refinement 'SAINT (Bruker, 2002)'
_computing_data_collection 'SMART (Bruker, 2002)'
_computing_data_reduction SAINT
_computing_molecular_graphics
;
X-Seed (Barbour, 2001; Atwood & Barbour, 2003)
;
_computing_publication_material
;
X-Seed (Atwood & Barbour, 2003; Barbour, 2001)
;
_computing_structure_refinement 'SHELXL-97 (Sheldrick, 1997)'
_computing_structure_solution 'SHELXS-97 (Sheldrick, 1997)'
_diffrn_ambient_temperature 295(2)
_diffrn_measured_fraction_theta_full 0.997
_diffrn_measured_fraction_theta_max 0.997
_diffrn_measurement_device_type 'Bruker APEX CCD area-detector'
_diffrn_measurement_method \w
_diffrn_radiation_monochromator graphite
_diffrn_radiation_source 'fine-focus sealed tube'
_diffrn_radiation_type MoK\a
_diffrn_radiation_wavelength 0.71073
_diffrn_reflns_av_R_equivalents 0.0164
_diffrn_reflns_av_sigmaI/netI 0.0196
_diffrn_reflns_limit_h_max 18
_diffrn_reflns_limit_h_min -22
_diffrn_reflns_limit_k_max 20
_diffrn_reflns_limit_k_min -20
_diffrn_reflns_limit_l_max 10
_diffrn_reflns_limit_l_min -11
_diffrn_reflns_number 7407
_diffrn_reflns_theta_full 26.00
_diffrn_reflns_theta_max 26.37
_diffrn_reflns_theta_min 2.38
_exptl_absorpt_coefficient_mu 3.327
_exptl_absorpt_correction_T_max 0.6515
_exptl_absorpt_correction_T_min 0.4754
_exptl_absorpt_correction_type multi-scan
_exptl_absorpt_process_details 'SADABS (Bruker, 2002)'
_exptl_crystal_colour colourless
_exptl_crystal_density_diffrn 1.865
_exptl_crystal_density_method 'not measured'
_exptl_crystal_description prism
_exptl_crystal_F_000 1344
_exptl_crystal_size_max 0.25
_exptl_crystal_size_mid 0.22
_exptl_crystal_size_min 0.13
_refine_diff_density_max 2.145
_refine_diff_density_min -0.674
_refine_diff_density_rms 0.184
_refine_ls_extinction_method none
_refine_ls_goodness_of_fit_ref 1.098
_refine_ls_hydrogen_treatment constr
_refine_ls_matrix_type full
_refine_ls_number_parameters 137
_refine_ls_number_reflns 2674
_refine_ls_number_restraints 0
_refine_ls_restrained_S_all 1.098
_refine_ls_R_factor_all 0.0577
_refine_ls_R_factor_gt 0.0520
_refine_ls_shift/su_max 0.000
_refine_ls_shift/su_mean 0.000
_refine_ls_structure_factor_coef Fsqd
_refine_ls_weighting_details 'calc w=1/[\s^2^(Fo^2^)+(0.0858P)^2^+12.6910P] where P=(Fo^2^+2Fc^2^)/3'
_refine_ls_weighting_scheme calc
_refine_ls_wR_factor_gt 0.1430
_refine_ls_wR_factor_ref 0.1480
_reflns_number_gt 2348
_reflns_number_total 2674
_reflns_threshold_expression >2sigma(I)
_cod_data_source_file c2ce26404h.txt
_cod_data_source_block 8
_cod_original_sg_symbol_H-M C2/m
_cod_database_code 7209013

loop_
_symmetry_equiv_pos_as_xyz
'x, y, z'
'-x, y, -z'
'x+1/2, y+1/2, z'
'-x+1/2, y+1/2, -z'
'-x, -y, -z'
'x, -y, z'
'-x+1/2, -y+1/2, -z'
'x+1/2, -y+1/2, z'

loop_
_atom_site_label
_atom_site_type_symbol
_atom_site_fract_x
_atom_site_fract_y
_atom_site_fract_z
_atom_site_U_iso_or_equiv
_atom_site_adp_type
_atom_site_occupancy
_atom_site_symmetry_multiplicity
_atom_site_calc_flag
_atom_site_refinement_flags
Cd1 Cd 0.23285(4) 0.0000 0.41769(7) 0.0442(2) Uani 1 2 d S
I2 I 0.39689(4) 0.0000 0.55093(8) 0.0614(2) Uani 1 2 d S
I3 I 0.17197(6) 0.0000 0.09756(8) 0.0729(3) Uani 1 2 d S
C14 C 0.0268(3) 0.2880(3) 0.9571(6) 0.0380(11) Uani 1 1 d .
N7 N 0.1732(3) 0.2258(3) 0.6011(6) 0.0495(12) Uani 1 1 d .
C15 C 0.0672(4) 0.2176(4) 0.9467(7) 0.0453(13) Uani 1 1 d .
H15 H 0.0604 0.1696 0.9935 0.054 Uiso 1 1 calc R
C12 C 0.0880(4) 0.3583(4) 0.8039(8) 0.0499(14) Uani 1 1 d .
H12 H 0.0938 0.4059 0.7548 0.060 Uiso 1 1 calc R
N4 N 0.1851(3) 0.1119(4) 0.4889(6) 0.0521(13) Uani 1 1 d .
C13 C 0.0372(4) 0.3579(4) 0.8840(7) 0.0464(13) Uani 1 1 d .
H13 H 0.0099 0.4055 0.8882 0.056 Uiso 1 1 calc R
C8 C 0.2158(4) 0.1563(4) 0.6176(7) 0.0460(13) Uani 1 1 d .
C16 C 0.1180(4) 0.2184(4) 0.8662(8) 0.0503(14) Uani 1 1 d .
H16 H 0.1443 0.1706 0.8594 0.060 Uiso 1 1 calc R
C10 C 0.1858(5) 0.2914(4) 0.7140(10) 0.0615(18) Uani 1 1 d .
H10A H 0.1793 0.3434 0.6602 0.074 Uiso 1 1 calc R
H10B H 0.2410 0.2886 0.7915 0.074 Uiso 1 1 calc R
C11 C 0.1295(4) 0.2890(4) 0.7970(7) 0.0462(13) Uani 1 1 d .
C9 C 0.2853(5) 0.1315(6) 0.7615(10) 0.076(2) Uani 1 1 d .
H9A H 0.2659 0.1056 0.8323 0.115 Uiso 1 1 calc R
H9B H 0.3164 0.1789 0.8107 0.115 Uiso 1 1 calc R
H9C H 0.3185 0.0938 0.7349 0.115 Uiso 1 1 calc R
C5 C 0.1201(5) 0.1556(6) 0.3880(8) 0.074(2) Uani 1 1 d .
H5 H 0.0863 0.1391 0.2874 0.089 Uiso 1 1 calc R
C6 C 0.1125(6) 0.2257(6) 0.4567(9) 0.079(3) Uani 1 1 d .
H6 H 0.0735 0.2659 0.4137 0.095 Uiso 1 1 calc R

loop_
_atom_site_aniso_label
_atom_site_aniso_U_11
_atom_site_aniso_U_22
_atom_site_aniso_U_33
_atom_site_aniso_U_23
_atom_site_aniso_U_13
_atom_site_aniso_U_12
Cd1 0.0517(4) 0.0373(3) 0.0441(3) 0.000 0.0198(3) 0.000
I2 0.0537(4) 0.0665(4) 0.0668(4) 0.000 0.0272(3) 0.000
I3 0.1187(7) 0.0477(4) 0.0435(4) 0.000 0.0231(4) 0.000
C14 0.041(3) 0.041(3) 0.032(2) 0.000(2) 0.015(2) -0.001(2)
N7 0.063(3) 0.047(3) 0.051(3) 0.000(2) 0.036(3) 0.009(2)
C15 0.054(3) 0.038(3) 0.049(3) 0.004(2) 0.026(3) 0.004(2)
C12 0.061(4) 0.042(3) 0.058(4) 0.008(3) 0.035(3) 0.002(3)
N4 0.054(3) 0.055(3) 0.044(3) -0.003(2) 0.016(2) 0.009(2)
C13 0.056(3) 0.037(3) 0.053(3) 0.004(2) 0.030(3) 0.006(3)
C8 0.049(3) 0.049(3) 0.044(3) -0.004(3) 0.022(3) 0.000(3)
C16 0.065(4) 0.037(3) 0.062(4) 0.000(3) 0.038(3) 0.006(3)
C10 0.077(5) 0.047(4) 0.080(5) -0.014(3) 0.051(4) -0.006(3)
C11 0.054(3) 0.041(3) 0.051(3) -0.007(2) 0.029(3) -0.005(3)
C9 0.059(4) 0.089(6) 0.064(5) -0.020(4) 0.007(4) 0.022(4)
C5 0.073(5) 0.097(6) 0.042(3) -0.004(4) 0.011(3) 0.035(5)
C6 0.091(6) 0.092(6) 0.059(4) 0.014(4) 0.035(4) 0.051(5)

loop_
_atom_type_symbol
_atom_type_description
_atom_type_scat_dispersion_real
_atom_type_scat_dispersion_imag
_atom_type_scat_source
C C 0.0033 0.0016 'International Tables Vol C Tables 4.2.6.8 and 6.1.1.4'
H H 0.0000 0.0000 'International Tables Vol C Tables 4.2.6.8 and 6.1.1.4'
N N 0.0061 0.0033 'International Tables Vol C Tables 4.2.6.8 and 6.1.1.4'
Cd Cd -0.8075 1.2024 'International Tables Vol C Tables 4.2.6.8 and 6.1.1.4'
I I -0.4742 1.8119 'International Tables Vol C Tables 4.2.6.8 and 6.1.1.4'

loop_
_geom_angle_atom_site_label_1
_geom_angle_atom_site_label_2
_geom_angle_atom_site_label_3
_geom_angle
_geom_angle_site_symmetry_1
_geom_angle_site_symmetry_3
N4 Cd1 N4 109.9(3) . 6
N4 Cd1 I2 110.19(14) . .
N4 Cd1 I2 110.20(14) 6 .
N4 Cd1 I3 106.83(14) . .
N4 Cd1 I3 106.83(14) 6 .
I2 Cd1 I3 112.76(3) . .
C13 C14 C15 118.1(5) . .
C13 C14 C14 120.9(4) . 2_557
C15 C14 C14 120.9(4) . 2_557
C8 N7 C6 108.2(6) . .
C8 N7 C10 128.5(6) . .
C6 N7 C10 123.4(6) . .
C14 C15 C16 120.5(5) . .
C14 C15 H15 119.7 . .
C16 C15 H15 119.7 . .
C11 C12 C13 120.6(6) . .
C11 C12 H12 119.7 . .
C13 C12 H12 119.7 . .
C8 N4 C5 105.7(6) . .
C8 N4 Cd1 130.4(4) . .
C5 N4 Cd1 123.2(5) . .
C14 C13 C12 121.1(5) . .
C14 C13 H13 119.4 . .
C12 C13 H13 119.4 . .
N4 C8 N7 110.3(6) . .
N4 C8 C9 124.7(6) . .
N7 C8 C9 125.0(6) . .
C11 C16 C15 120.9(5) . .
C11 C16 H16 119.6 . .
C15 C16 H16 119.6 . .
N7 C10 C11 114.2(6) . .
N7 C10 H10A 108.7 . .
C11 C10 H10A 108.7 . .
N7 C10 H10B 108.7 . .
C11 C10 H10B 108.7 . .
H10A C10 H10B 107.6 . .
C12 C11 C16 118.7(5) . .
C12 C11 C10 119.8(6) . .
C16 C11 C10 121.5(6) . .
C8 C9 H9A 109.5 . .
C8 C9 H9B 109.5 . .
H9A C9 H9B 109.5 . .
C8 C9 H9C 109.5 . .
H9A C9 H9C 109.5 . .
H9B C9 H9C 109.5 . .
C6 C5 N4 109.8(7) . .
C6 C5 H5 125.1 . .
N4 C5 H5 125.1 . .
C5 C6 N7 106.1(6) . .
C5 C6 H6 126.9 . .
N7 C6 H6 126.9 . .

loop_
_geom_bond_atom_site_label_1
_geom_bond_atom_site_label_2
_geom_bond_distance
_geom_bond_site_symmetry_2
Cd1 N4 2.234(6) .
Cd1 N4 2.234(6) 6
Cd1 I2 2.7179(10) .
Cd1 I3 2.7357(9) .
C14 C13 1.381(8) .
C14 C15 1.386(8) .
C14 C14 1.483(10) 2_557
N7 C8 1.346(8) .
N7 C6 1.354(10) .
N7 C10 1.454(9) .
C15 C16 1.399(8) .
C15 H15 0.9300 .
C12 C11 1.375(9) .
C12 C13 1.396(8) .
C12 H12 0.9300 .
N4 C8 1.319(8) .
N4 C5 1.375(9) .
C13 H13 0.9300 .
C8 C9 1.480(10) .
C16 C11 1.378(9) .
C16 H16 0.9300 .
C10 C11 1.507(8) .
C10 H10A 0.9700 .
C10 H10B 0.9700 .
C9 H9A 0.9600 .
C9 H9B 0.9600 .
C9 H9C 0.9600 .
C5 C6 1.346(12) .
C5 H5 0.9300 .
C6 H6 0.9300 .
